data_7244563
loop_
_publ_author_name
'Herrera, Daniel'
'Peral, Daniel'
'Bay\'on, J. Carles'

_publ_section_title
;
 Preparation of carboxylic arylphosphines by hydrolysis of the
 trifluoromethyl group
;
_journal_issue 12
_journal_name_full 'RSC Advances'
_journal_page_first 7103
_journal_page_last 7114
_journal_paper_doi 10.1039/D2RA00420H
_journal_volume 12
_journal_year 2022
_chemical_formula_sum 'C42 H26 Cl2 F12 O4 P2 Pd'
_chemical_formula_weight 1061.87
_space_group_crystal_system orthorhombic
_space_group_IT_number 61
_space_group_name_Hall '-P 2ac 2ab'
_space_group_name_H-M_alt 'P b c a'
_atom_sites_solution_hydrogens geom
_audit_creation_method SHELXL-2014
_audit_update_record
;
2021-08-29 deposited with the CCDC.	2022-02-24 downloaded from the CCDC.
;
_cell_angle_alpha 90
_cell_angle_beta 90
_cell_angle_gamma 90
_cell_formula_units_Z 8
_cell_length_a 10.1026(5)
_cell_length_b 27.1594(13)
_cell_length_c 36.7299(17)
_cell_measurement_reflns_used 4969
_cell_measurement_temperature 293(2)
_cell_measurement_theta_max 20.35
_cell_measurement_theta_min 2.22
_cell_volume 10078.0(8)
_computing_structure_refinement 'SHELXL-2014 (Sheldrick, 2014)'
_diffrn_ambient_temperature 293(2)
_diffrn_detector_area_resol_mean 8.13
_diffrn_measured_fraction_theta_full 1.000
_diffrn_measured_fraction_theta_max 0.955
_diffrn_measurement_device_type 'Bruker SMART CCD area detector'
_diffrn_measurement_method '\f and \w scans'
_diffrn_radiation_type MoK\a
_diffrn_radiation_wavelength 0.71073
_diffrn_reflns_av_R_equivalents 0.1485
_diffrn_reflns_av_unetI/netI 0.1036
_diffrn_reflns_Laue_measured_fraction_full 1.000
_diffrn_reflns_Laue_measured_fraction_max 0.955
_diffrn_reflns_limit_h_max 13
_diffrn_reflns_limit_h_min -13
_diffrn_reflns_limit_k_max 36
_diffrn_reflns_limit_k_min -35
_diffrn_reflns_limit_l_max 48
_diffrn_reflns_limit_l_min -49
_diffrn_reflns_number 77618
_diffrn_reflns_point_group_measured_fraction_full 1.000
_diffrn_reflns_point_group_measured_fraction_max 0.955
_diffrn_reflns_theta_full 25.242
_diffrn_reflns_theta_max 28.875
_diffrn_reflns_theta_min 1.109
_diffrn_source 'fine-focus sealed tube'
_exptl_absorpt_coefficient_mu 0.618
_exptl_absorpt_correction_type multi-scan
_exptl_absorpt_process_details 'SADABS, 2.05'
_exptl_crystal_colour yellow
_exptl_crystal_density_diffrn 1.400
_exptl_crystal_description prism
_exptl_crystal_F_000 4224
_exptl_crystal_size_max 0.3
_exptl_crystal_size_mid 0.3
_exptl_crystal_size_min 0.3
_exptl_transmission_factor_max 1
_exptl_transmission_factor_min 0.711
_refine_diff_density_max 1.339
_refine_diff_density_min -0.646
_refine_diff_density_rms 0.225
_refine_ls_extinction_method none
_refine_ls_goodness_of_fit_ref 1.028
_refine_ls_hydrogen_treatment constr
_refine_ls_matrix_type full
_refine_ls_number_parameters 624
_refine_ls_number_reflns 12642
_refine_ls_number_restraints 150
_refine_ls_restrained_S_all 1.035
_refine_ls_R_factor_all 0.1889
_refine_ls_R_factor_gt 0.0832
_refine_ls_shift/su_max 0.001
_refine_ls_shift/su_mean 0.000
_refine_ls_structure_factor_coef Fsqd
_refine_ls_weighting_details 'w=1/[\s^2^(Fo^2^)+(0.1523P)^2^] where P=(Fo^2^+2Fc^2^)/3'
_refine_ls_weighting_scheme calc
_refine_ls_wR_factor_gt 0.2291
_refine_ls_wR_factor_ref 0.2908
_reflns_Friedel_coverage 0.000
_reflns_number_gt 5851
_reflns_number_total 12642
_reflns_threshold_expression 'I > 2\s(I)'
_cod_data_source_file d2ra00420h2.cif
_cod_data_source_block shelx_CCDC1
_cod_database_code 7244563
_shelx_space_group_comment
;
The symmetry employed for this shelxl refinement is uniquely defined
by the following loop, which should always be used as a source of
symmetry information in preference to the above space-group names.
They are only intended as comments.
;
_shelxl_version_number 2014-3

loop_
_space_group_symop_operation_xyz
'x, y, z'
'-x+1/2, -y, z+1/2'
'x+1/2, -y+1/2, -z'
'-x, y+1/2, -z+1/2'
'-x, -y, -z'
'x-1/2, y, -z-1/2'
'-x-1/2, y-1/2, z'
'x, -y-1/2, z-1/2'

loop_
_atom_site_label
_atom_site_type_symbol
_atom_site_fract_x
_atom_site_fract_y
_atom_site_fract_z
_atom_site_U_iso_or_equiv
_atom_site_adp_type
_atom_site_occupancy
_atom_site_site_symmetry_order
_atom_site_calc_flag
_atom_site_refinement_flags_posn
_atom_site_refinement_flags_adp
_atom_site_refinement_flags_occupancy
_atom_site_disorder_assembly
_atom_site_disorder_group
Pd1 Pd 0.99105(5) 0.36786(2) 0.13961(2) 0.04355(19) Uani 1 1 d . . . . .
P1 P 0.89420(18) 0.44504(6) 0.14264(5) 0.0461(4) Uani 1 1 d . . . . .
C11 C 0.8550(8) 0.4656(3) 0.1883(2) 0.0563(19) Uani 1 1 d . . . . .
C12 C 0.7721(8) 0.5056(3) 0.1943(2) 0.065(2) Uani 1 1 d . . . . .
H12 H 0.7421 0.5238 0.1746 0.078 Uiso 1 1 calc R U . . .
C13 C 0.7335(9) 0.5186(3) 0.2288(3) 0.075(3) Uani 1 1 d . . . . .
C14 C 0.7748(11) 0.4910(5) 0.2584(3) 0.097(3) Uani 1 1 d . . . . .
H14 H 0.7466 0.4991 0.2818 0.117 Uiso 1 1 calc R U . . .
C15 C 0.8560(12) 0.4525(5) 0.2532(3) 0.109(4) Uani 1 1 d . . . . .
H15 H 0.8849 0.4347 0.2733 0.130 Uiso 1 1 calc R U . . .
C16 C 0.8984(10) 0.4382(3) 0.2185(2) 0.080(3) Uani 1 1 d . . . . .
H16 H 0.9541 0.4112 0.2155 0.096 Uiso 1 1 calc R U . . .
C17 C 0.6465(15) 0.5613(5) 0.2340(4) 0.109(4) Uani 1 1 d . . . . .
F1 F 0.5786(10) 0.5608(4) 0.2644(2) 0.183(4) Uani 1 1 d . . . . .
F2 F 0.7080(9) 0.6026(3) 0.2334(3) 0.185(4) Uani 1 1 d . . . . .
F3 F 0.5546(10) 0.5658(3) 0.2087(3) 0.167(4) Uani 1 1 d . . . . .
C21 C 1.0063(6) 0.4887(3) 0.1217(2) 0.0469(16) Uani 1 1 d . . . . .
C22 C 1.0486(8) 0.5316(3) 0.1387(2) 0.0592(19) Uani 1 1 d . . . . .
H22 H 1.0196 0.5392 0.1621 0.071 Uiso 1 1 calc R U . . .
C23 C 1.1342(8) 0.5632(3) 0.1207(3) 0.069(2) Uani 1 1 d . . . . .
C24 C 1.1787(8) 0.5522(3) 0.0865(3) 0.078(3) Uani 1 1 d . . . . .
H24 H 1.2365 0.5736 0.0747 0.094 Uiso 1 1 calc R U . . .
C25 C 1.1379(8) 0.5094(3) 0.0693(2) 0.073(2) Uani 1 1 d . . . . .
H25 H 1.1665 0.5023 0.0458 0.088 Uiso 1 1 calc R U . . .
C26 C 1.0547(7) 0.4773(3) 0.0873(2) 0.0586(19) Uani 1 1 d . . . . .
H26 H 1.0307 0.4478 0.0763 0.070 Uiso 1 1 calc R U . . .
C27 C 1.1781(16) 0.6092(5) 0.1406(4) 0.120(5) Uani 1 1 d . . . . .
F4 F 1.1864(13) 0.6471(3) 0.1196(3) 0.211(5) Uani 1 1 d . . . . .
F5 F 1.2899(12) 0.6011(4) 0.1572(4) 0.256(7) Uani 1 1 d . . . . .
F6 F 1.0998(11) 0.6263(3) 0.1649(3) 0.160(4) Uani 1 1 d . . . . .
C31 C 0.7374(7) 0.4564(2) 0.11976(19) 0.0485(16) Uani 1 1 d . . . . .
C32 C 0.7271(7) 0.4875(2) 0.08955(18) 0.0468(16) Uani 1 1 d . . . . .
H32 H 0.8031 0.5018 0.0799 0.056 Uiso 1 1 calc R U . . .
C33 C 0.6079(7) 0.4972(3) 0.0740(2) 0.0523(17) Uani 1 1 d . . . . .
C34 C 0.4928(7) 0.4758(3) 0.0880(3) 0.067(2) Uani 1 1 d . . . . .
H34 H 0.4110 0.4825 0.0775 0.080 Uiso 1 1 calc R U . . .
C35 C 0.5019(8) 0.4443(3) 0.1181(3) 0.071(2) Uani 1 1 d . . . . .
H35 H 0.4259 0.4302 0.1279 0.085 Uiso 1 1 calc R U . . .
C36 C 0.6230(7) 0.4341(3) 0.1331(2) 0.059(2) Uani 1 1 d . . . . .
H36 H 0.6289 0.4121 0.1524 0.071 Uiso 1 1 calc R U . . .
C37 C 0.6018(8) 0.5301(3) 0.0424(2) 0.060(2) Uani 1 1 d . . . . .
O2 O 0.7096(6) 0.5434(2) 0.02780(17) 0.0856(19) Uani 1 1 d . . . . .
O1 O 0.4894(5) 0.5459(2) 0.03084(17) 0.0758(17) Uani 1 1 d . . . . .
H1 H 0.5010 0.5640 0.0132 0.114 Uiso 1 1 calc R U . . .
P2 P 1.1016(2) 0.29303(7) 0.13799(5) 0.0506(5) Uani 1 1 d . . . . .
C41 C 1.0262(8) 0.2412(3) 0.1142(2) 0.059(2) Uani 1 1 d . . . . .
C42 C 0.9109(9) 0.2209(3) 0.1287(2) 0.071(2) Uani 1 1 d . . . . .
H42 H 0.8728 0.2343 0.1495 0.085 Uiso 1 1 calc R U . . .
C43 C 0.8536(9) 0.1807(3) 0.1117(3) 0.086(3) Uani 1 1 d D . . . .
C44 C 0.9130(14) 0.1623(4) 0.0793(3) 0.112(4) Uani 1 1 d . . . . .
H44 H 0.8738 0.1357 0.0676 0.134 Uiso 1 1 calc R U . . .
C45 C 1.0212(12) 0.1816(4) 0.0653(3) 0.107(4) Uani 1 1 d . . . . .
H45 H 1.0574 0.1691 0.0439 0.129 Uiso 1 1 calc R U . . .
C46 C 1.0801(10) 0.2210(3) 0.0833(3) 0.083(3) Uani 1 1 d . . . . .
H46 H 1.1584 0.2341 0.0742 0.099 Uiso 1 1 calc R U . . .
C47 C 0.7352(13) 0.1584(4) 0.1268(3) 0.132(5) Uani 1 1 d D . . . .
F7A F 0.758(3) 0.1488(11) 0.1619(4) 0.167(6) Uani 0.351(11) 1 d D U P A 1
F8A F 0.6299(19) 0.1871(9) 0.1273(10) 0.170(7) Uani 0.351(11) 1 d D U P A 1
F9A F 0.700(3) 0.1163(8) 0.1117(8) 0.162(7) Uani 0.351(11) 1 d D U P A 1
F7B F 0.6768(15) 0.1825(6) 0.1536(4) 0.154(5) Uani 0.649(11) 1 d D U P A 2
F8B F 0.6322(13) 0.1570(7) 0.1031(4) 0.170(5) Uani 0.649(11) 1 d D U P A 2
F9B F 0.7496(16) 0.1115(4) 0.1360(5) 0.165(5) Uani 0.649(11) 1 d D U P A 2
C51 C 1.1324(8) 0.2672(3) 0.1833(2) 0.064(2) Uani 1 1 d . . . . .
C52 C 1.1293(8) 0.2961(3) 0.2133(2) 0.065(2) Uani 1 1 d . . . . .
H52 H 1.1126 0.3296 0.2111 0.078 Uiso 1 1 calc R U . . .
C53 C 1.1508(11) 0.2758(3) 0.2470(2) 0.088(3) Uani 1 1 d D . . . .
C54 C 1.1749(16) 0.2265(5) 0.2504(3) 0.148(6) Uani 1 1 d . . . . .
H54 H 1.1855 0.2125 0.2734 0.177 Uiso 1 1 calc R U . . .
C55 C 1.183(2) 0.1981(5) 0.2200(3) 0.193(9) Uani 1 1 d . . . . .
H55 H 1.2074 0.1652 0.2220 0.231 Uiso 1 1 calc R U . . .
C56 C 1.1565(14) 0.2173(4) 0.1871(3) 0.125(5) Uani 1 1 d . . . . .
H56 H 1.1542 0.1969 0.1667 0.150 Uiso 1 1 calc R U . . .
C57 C 1.1489(12) 0.3081(5) 0.2802(3) 0.162(7) Uani 1 1 d D . . . .
F10A F 1.097(2) 0.2868(6) 0.3091(3) 0.186(7) Uani 0.604(12) 1 d D U P B 1
F11A F 1.096(2) 0.3520(5) 0.2753(4) 0.187(7) Uani 0.604(12) 1 d D U P B 1
F12A F 1.2763(15) 0.3170(8) 0.2909(5) 0.211(7) Uani 0.604(12) 1 d D U P B 1
F10B F 1.206(3) 0.2898(10) 0.3095(5) 0.200(8) Uani 0.396(12) 1 d D U P B 2
F11B F 1.0191(15) 0.3130(11) 0.2885(7) 0.197(8) Uani 0.396(12) 1 d D U P B 2
F12B F 1.195(4) 0.3529(7) 0.2745(7) 0.198(8) Uani 0.396(12) 1 d D U P B 2
C61 C 1.2594(7) 0.3019(3) 0.1157(2) 0.0566(19) Uani 1 1 d . . . . .
C62 C 1.2660(8) 0.3340(3) 0.08626(19) 0.0587(19) Uani 1 1 d . . . . .
H62 H 1.1895 0.3499 0.0786 0.070 Uiso 1 1 calc R U . . .
C63 C 1.3833(7) 0.3427(3) 0.06815(19) 0.0558(19) Uani 1 1 d . . . . .
C64 C 1.4960(8) 0.3194(3) 0.0795(3) 0.071(2) Uani 1 1 d . . . . .
H64 H 1.5757 0.3252 0.0676 0.085 Uiso 1 1 calc R U . . .
C65 C 1.4921(9) 0.2883(4) 0.1078(3) 0.089(3) Uani 1 1 d . . . . .
H65 H 1.5699 0.2728 0.1150 0.106 Uiso 1 1 calc R U . . .
C66 C 1.3761(9) 0.2785(4) 0.1269(3) 0.076(2) Uani 1 1 d . . . . .
H66 H 1.3761 0.2570 0.1466 0.091 Uiso 1 1 calc R U . . .
C67 C 1.3889(8) 0.3780(3) 0.0378(2) 0.061(2) Uani 1 1 d . . . . .
O4 O 1.4927(6) 0.3850(3) 0.02070(18) 0.0809(17) Uani 1 1 d . . . . .
O3 O 1.2808(6) 0.4008(2) 0.02997(16) 0.0866(19) Uani 1 1 d . . . . .
H3 H 1.2940 0.4196 0.0128 0.130 Uiso 1 1 calc R U . . .
Cl1 Cl 1.17652(19) 0.40323(7) 0.16573(6) 0.0628(5) Uani 1 1 d . . . . .
Cl2 Cl 0.8143(2) 0.33576(8) 0.11024(7) 0.0762(7) Uani 1 1 d . . . . .

loop_
_atom_site_aniso_label
_atom_site_aniso_U_11
_atom_site_aniso_U_22
_atom_site_aniso_U_33
_atom_site_aniso_U_23
_atom_site_aniso_U_13
_atom_site_aniso_U_12
Pd1 0.0486(3) 0.0392(3) 0.0428(3) -0.0002(2) -0.0027(2) 0.0004(2)
P1 0.0497(10) 0.0400(9) 0.0484(10) 0.0001(8) 0.0041(8) -0.0008(8)
C11 0.067(5) 0.052(4) 0.051(4) -0.004(4) 0.010(4) -0.011(4)
C12 0.077(6) 0.053(5) 0.064(5) -0.010(4) 0.015(4) -0.006(4)
C13 0.086(6) 0.065(5) 0.075(6) -0.026(5) 0.027(5) -0.009(5)
C14 0.111(9) 0.114(9) 0.067(7) -0.018(6) 0.029(6) -0.010(7)
C15 0.143(11) 0.125(9) 0.058(6) 0.021(6) 0.029(6) 0.007(8)
C16 0.102(7) 0.076(6) 0.061(5) 0.004(5) 0.009(5) 0.003(5)
C17 0.135(11) 0.099(9) 0.094(9) -0.050(7) 0.023(8) 0.001(8)
F1 0.205(9) 0.192(9) 0.153(7) -0.028(6) 0.091(7) 0.061(7)
F2 0.159(7) 0.083(5) 0.312(12) -0.066(7) 0.007(8) 0.001(5)
F3 0.168(7) 0.165(8) 0.169(8) -0.073(7) -0.003(7) 0.074(6)
C21 0.041(4) 0.045(4) 0.055(4) 0.010(3) -0.004(3) 0.001(3)
C22 0.067(5) 0.053(5) 0.057(5) 0.004(4) -0.005(4) -0.010(4)
C23 0.067(5) 0.059(5) 0.081(6) 0.013(4) -0.005(5) -0.016(4)
C24 0.066(6) 0.068(6) 0.101(7) 0.030(5) 0.015(5) -0.011(5)
C25 0.062(5) 0.080(6) 0.078(6) 0.018(5) 0.019(4) 0.008(5)
C26 0.052(4) 0.058(5) 0.066(5) 0.002(4) 0.011(4) 0.004(4)
C27 0.124(11) 0.088(9) 0.146(12) -0.012(9) 0.009(10) -0.065(8)
F4 0.331(14) 0.087(5) 0.214(10) 0.024(6) -0.014(10) -0.104(8)
F5 0.170(9) 0.163(9) 0.44(2) -0.116(11) -0.156(12) -0.005(7)
F6 0.201(10) 0.110(6) 0.168(8) -0.049(5) 0.025(7) -0.056(6)
C31 0.046(4) 0.044(4) 0.055(4) -0.005(3) 0.003(3) 0.002(3)
C32 0.044(4) 0.046(4) 0.051(4) -0.001(3) 0.004(3) 0.003(3)
C33 0.048(4) 0.049(4) 0.059(4) -0.002(3) 0.002(3) 0.008(3)
C34 0.043(4) 0.065(5) 0.092(6) -0.011(5) 0.000(4) 0.004(4)
C35 0.054(5) 0.066(5) 0.094(7) 0.001(5) 0.015(5) -0.006(4)
C36 0.050(5) 0.052(4) 0.074(5) 0.004(4) 0.004(4) -0.002(4)
C37 0.055(5) 0.062(5) 0.062(5) 0.000(4) 0.002(4) 0.011(4)
O2 0.060(4) 0.109(5) 0.088(4) 0.037(4) 0.000(3) 0.006(3)
O1 0.058(4) 0.092(5) 0.078(4) 0.012(3) -0.008(3) 0.009(3)
P2 0.0639(12) 0.0457(10) 0.0422(10) -0.0008(8) -0.0038(9) 0.0096(9)
C41 0.074(5) 0.049(4) 0.053(5) -0.005(4) -0.008(4) 0.012(4)
C42 0.091(7) 0.048(5) 0.073(6) -0.003(4) 0.009(5) 0.003(4)
C43 0.105(8) 0.047(5) 0.107(8) 0.002(5) -0.004(6) -0.018(5)
C44 0.139(11) 0.075(7) 0.121(10) -0.040(7) -0.016(9) -0.011(7)
C45 0.119(10) 0.095(8) 0.108(9) -0.043(7) 0.014(7) -0.021(7)
C46 0.095(7) 0.075(6) 0.078(6) -0.020(5) -0.003(5) -0.003(5)
C47 0.182(16) 0.087(10) 0.127(12) 0.006(9) -0.006(11) -0.043(10)
F7A 0.181(13) 0.144(13) 0.177(13) 0.012(11) 0.033(12) -0.070(11)
F8A 0.166(13) 0.155(12) 0.187(14) 0.005(12) 0.032(13) -0.047(11)
F9A 0.186(15) 0.114(12) 0.186(16) -0.007(13) 0.015(14) -0.081(11)
F7B 0.161(10) 0.149(10) 0.152(10) -0.015(9) 0.042(9) -0.080(8)
F8B 0.170(10) 0.162(10) 0.179(11) 0.003(9) 0.011(9) -0.064(8)
F9B 0.206(12) 0.102(8) 0.187(12) 0.029(8) 0.022(10) -0.063(8)
C51 0.081(6) 0.064(5) 0.047(4) 0.006(4) -0.009(4) 0.020(4)
C52 0.090(6) 0.060(5) 0.044(4) 0.004(4) -0.004(4) -0.009(4)
C53 0.136(9) 0.082(6) 0.046(5) -0.005(5) -0.010(5) -0.005(6)
C54 0.258(18) 0.115(10) 0.070(7) 0.036(7) -0.038(9) 0.061(11)
C55 0.41(3) 0.107(10) 0.063(7) 0.004(7) -0.039(11) 0.121(14)
C56 0.231(15) 0.083(7) 0.060(6) 0.008(5) -0.016(7) 0.077(9)
C57 0.22(2) 0.190(17) 0.073(9) 0.004(11) -0.032(11) 0.021(16)
F10A 0.317(18) 0.198(11) 0.045(6) 0.009(7) 0.024(9) -0.024(12)
F11A 0.33(2) 0.141(10) 0.089(8) -0.031(8) 0.018(13) 0.052(12)
F12A 0.318(18) 0.208(13) 0.107(9) -0.020(9) -0.066(10) -0.035(12)
F10B 0.33(2) 0.212(14) 0.062(10) 0.013(10) -0.042(13) -0.016(16)
F11B 0.33(2) 0.170(15) 0.091(12) -0.031(11) 0.047(13) 0.011(14)
F12B 0.34(2) 0.147(13) 0.104(12) -0.030(11) -0.023(15) -0.025(15)
C61 0.057(4) 0.062(5) 0.051(4) -0.015(4) -0.010(3) 0.012(4)
C62 0.062(5) 0.071(5) 0.043(4) -0.001(4) -0.006(4) 0.018(4)
C63 0.054(5) 0.070(5) 0.043(4) -0.003(4) -0.007(3) 0.007(4)
C64 0.059(5) 0.081(6) 0.072(6) 0.004(5) 0.002(4) 0.016(4)
C65 0.065(6) 0.108(8) 0.093(7) 0.012(6) -0.017(5) 0.026(5)
C66 0.064(6) 0.088(6) 0.076(6) 0.012(5) -0.010(5) 0.016(5)
C67 0.052(5) 0.081(6) 0.050(4) -0.003(4) 0.005(4) 0.010(4)
O4 0.066(4) 0.101(5) 0.076(4) 0.008(4) 0.011(3) 0.012(3)
O3 0.074(4) 0.108(5) 0.078(4) 0.033(4) 0.012(3) 0.026(4)
Cl1 0.0588(11) 0.0558(11) 0.0736(13) -0.0037(9) -0.0140(10) -0.0063(9)
Cl2 0.0682(13) 0.0559(12) 0.1044(17) -0.0166(11) -0.0321(12) 0.0019(10)

loop_
_atom_type_symbol
_atom_type_description
_atom_type_scat_dispersion_real
_atom_type_scat_dispersion_imag
_atom_type_scat_source
C C 0.0033 0.0016 'International Tables Vol C Tables 4.2.6.8 and 6.1.1.4'
H H 0.0000 0.0000 'International Tables Vol C Tables 4.2.6.8 and 6.1.1.4'
Cl Cl 0.1484 0.1585 'International Tables Vol C Tables 4.2.6.8 and 6.1.1.4'
F F 0.0171 0.0103 'International Tables Vol C Tables 4.2.6.8 and 6.1.1.4'
O O 0.0106 0.0060 'International Tables Vol C Tables 4.2.6.8 and 6.1.1.4'
P P 0.1023 0.0942 'International Tables Vol C Tables 4.2.6.8 and 6.1.1.4'
Pd Pd -0.9988 1.0072 'International Tables Vol C Tables 4.2.6.8 and 6.1.1.4'

loop_
_geom_angle_atom_site_label_1
_geom_angle_atom_site_label_2
_geom_angle_atom_site_label_3
_geom_angle
_geom_angle_site_symmetry_1
_geom_angle_site_symmetry_3
_geom_angle_publ_flag
Cl2 Pd1 Cl1 175.87(9) . . ?
Cl2 Pd1 P1 92.19(7) . . ?
Cl1 Pd1 P1 86.93(7) . . ?
Cl2 Pd1 P2 91.74(7) . . ?
Cl1 Pd1 P2 89.11(7) . . ?
P1 Pd1 P2 176.02(7) . . ?
C21 P1 C11 109.1(3) . . ?
C21 P1 C31 103.7(3) . . ?
C11 P1 C31 100.6(3) . . ?
C21 P1 Pd1 107.9(2) . . ?
C11 P1 Pd1 114.6(3) . . ?
C31 P1 Pd1 119.9(2) . . ?
C12 C11 C16 118.4(7) . . ?
C12 C11 P1 121.4(6) . . ?
C16 C11 P1 119.9(6) . . ?
C13 C12 C11 121.5(8) . . ?
C12 C13 C14 119.9(9) . . ?
C12 C13 C17 119.8(10) . . ?
C14 C13 C17 120.3(9) . . ?
C15 C14 C13 119.5(9) . . ?
C14 C15 C16 122.3(10) . . ?
C15 C16 C11 118.4(9) . . ?
F2 C17 F1 106.2(10) . . ?
F2 C17 F3 104.3(13) . . ?
F1 C17 F3 103.4(12) . . ?
F2 C17 C13 113.5(12) . . ?
F1 C17 C13 114.7(12) . . ?
F3 C17 C13 113.7(9) . . ?
C22 C21 C26 119.1(7) . . ?
C22 C21 P1 123.4(6) . . ?
C26 C21 P1 117.4(6) . . ?
C23 C22 C21 119.8(8) . . ?
C24 C23 C22 120.6(8) . . ?
C24 C23 C27 121.8(9) . . ?
C22 C23 C27 117.6(9) . . ?
C23 C24 C25 120.2(8) . . ?
C26 C25 C24 119.6(8) . . ?
C25 C26 C21 120.7(8) . . ?
F6 C27 F4 99.7(14) . . ?
F6 C27 F5 105.8(14) . . ?
F4 C27 F5 111.0(11) . . ?
F6 C27 C23 117.0(10) . . ?
F4 C27 C23 112.9(12) . . ?
F5 C27 C23 109.9(13) . . ?
C36 C31 C32 118.6(7) . . ?
C36 C31 P1 119.1(6) . . ?
C32 C31 P1 122.3(5) . . ?
C33 C32 C31 121.1(7) . . ?
C32 C33 C34 120.2(7) . . ?
C32 C33 C37 119.2(7) . . ?
C34 C33 C37 120.6(7) . . ?
C33 C34 C35 119.3(7) . . ?
C36 C35 C34 119.9(7) . . ?
C35 C36 C31 120.9(7) . . ?
O2 C37 O1 121.6(7) . . ?
O2 C37 C33 118.2(7) . . ?
O1 C37 C33 120.2(7) . . ?
C61 P2 C41 104.8(4) . . ?
C61 P2 C51 108.2(4) . . ?
C41 P2 C51 102.1(4) . . ?
C61 P2 Pd1 108.6(3) . . ?
C41 P2 Pd1 119.2(3) . . ?
C51 P2 Pd1 113.2(3) . . ?
C46 C41 C42 119.3(8) . . ?
C46 C41 P2 122.6(7) . . ?
C42 C41 P2 118.1(6) . . ?
C43 C42 C41 119.3(8) . . ?
C42 C43 C44 118.5(9) . . ?
C42 C43 C47 120.1(9) . . ?
C44 C43 C47 121.4(9) . . ?
C45 C44 C43 122.5(10) . . ?
C44 C45 C46 118.3(11) . . ?
C41 C46 C45 122.0(10) . . ?
F8A C47 F9A 107.4(15) . . ?
F7B C47 F9B 109.5(12) . . ?
F8A C47 F7A 104.0(15) . . ?
F9A C47 F7A 106.3(14) . . ?
F7B C47 F8B 98.5(11) . . ?
F9B C47 F8B 102.8(11) . . ?
F8A C47 C43 115.2(13) . . ?
F9A C47 C43 115.2(14) . . ?
F7B C47 C43 116.6(10) . . ?
F9B C47 C43 114.0(11) . . ?
F7A C47 C43 107.9(13) . . ?
F8B C47 C43 113.6(11) . . ?
C52 C51 C56 119.3(8) . . ?
C52 C51 P2 121.0(6) . . ?
C56 C51 P2 119.7(7) . . ?
C51 C52 C53 119.9(8) . . ?
C54 C53 C52 120.4(9) . . ?
C54 C53 C57 119.9(9) . . ?
C52 C53 C57 119.7(8) . . ?
C55 C54 C53 119.4(10) . . ?
C56 C55 C54 120.4(11) . . ?
C55 C56 C51 120.4(10) . . ?
F10A C57 F11A 110.1(13) . . ?
F10B C57 F12B 108.8(15) . . ?
F10B C57 F11B 106.0(15) . . ?
F12B C57 F11B 106.8(16) . . ?
F10A C57 F12A 102.7(12) . . ?
F11A C57 F12A 105.2(14) . . ?
F10A C57 C53 113.8(12) . . ?
F10B C57 C53 116.0(15) . . ?
F11A C57 C53 114.9(11) . . ?
F12B C57 C53 113.8(14) . . ?
F11B C57 C53 104.6(13) . . ?
F12A C57 C53 109.0(12) . . ?
C62 C61 C66 118.2(8) . . ?
C62 C61 P2 118.5(6) . . ?
C66 C61 P2 123.3(7) . . ?
C63 C62 C61 121.6(7) . . ?
C64 C63 C62 119.3(7) . . ?
C64 C63 C67 120.1(7) . . ?
C62 C63 C67 120.6(7) . . ?
C65 C64 C63 120.2(8) . . ?
C64 C65 C66 122.5(8) . . ?
C65 C66 C61 118.2(8) . . ?
O4 C67 O3 122.1(8) . . ?
O4 C67 C63 121.1(7) . . ?
O3 C67 C63 116.8(7) . . ?

loop_
_geom_bond_atom_site_label_1
_geom_bond_atom_site_label_2
_geom_bond_distance
_geom_bond_site_symmetry_2
_geom_bond_publ_flag
Pd1 Cl2 2.261(2) . ?
Pd1 Cl1 2.3139(19) . ?
Pd1 P1 2.3161(18) . ?
Pd1 P2 2.3199(19) . ?
P1 C21 1.811(7) . ?
P1 C11 1.811(7) . ?
P1 C31 1.819(7) . ?
C11 C12 1.388(11) . ?
C11 C16 1.407(11) . ?
C12 C13 1.370(11) . ?
C13 C14 1.388(14) . ?
C13 C17 1.466(15) . ?
C14 C15 1.343(15) . ?
C15 C16 1.399(13) . ?
C17 F2 1.282(14) . ?
C17 F1 1.308(13) . ?
C17 F3 1.319(14) . ?
C21 C22 1.390(10) . ?
C21 C26 1.391(10) . ?
C22 C23 1.385(11) . ?
C23 C24 1.369(12) . ?
C23 C27 1.513(15) . ?
C24 C25 1.386(12) . ?
C25 C26 1.378(11) . ?
C27 F6 1.280(15) . ?
C27 F4 1.288(16) . ?
C27 F5 1.302(17) . ?
C31 C36 1.393(10) . ?
C31 C32 1.399(9) . ?
C32 C33 1.358(9) . ?
C33 C34 1.397(10) . ?
C33 C37 1.466(10) . ?
C34 C35 1.401(12) . ?
C35 C36 1.369(11) . ?
C37 O2 1.267(9) . ?
C37 O1 1.287(8) . ?
P2 C61 1.808(8) . ?
P2 C41 1.824(8) . ?
P2 C51 1.832(7) . ?
C41 C46 1.371(11) . ?
C41 C42 1.393(11) . ?
C42 C43 1.386(12) . ?
C43 C44 1.421(14) . ?
C43 C47 1.450(14) . ?
C44 C45 1.316(15) . ?
C45 C46 1.393(13) . ?
C47 F8A 1.318(9) . ?
C47 F9A 1.320(9) . ?
C47 F7B 1.321(9) . ?
C47 F9B 1.327(9) . ?
C47 F7A 1.339(9) . ?
C47 F8B 1.355(9) . ?
C51 C52 1.354(10) . ?
C51 C56 1.385(12) . ?
C52 C53 1.370(11) . ?
C53 C54 1.366(14) . ?
C53 C57 1.503(16) . ?
C54 C55 1.361(16) . ?
C55 C56 1.344(13) . ?
C57 F10A 1.318(9) . ?
C57 F10B 1.319(9) . ?
C57 F11A 1.320(9) . ?
C57 F12B 1.323(10) . ?
C57 F11B 1.353(9) . ?
C57 F12A 1.368(9) . ?
C61 C62 1.391(10) . ?
C61 C66 1.401(10) . ?
C62 C63 1.380(10) . ?
C63 C64 1.368(10) . ?
C63 C67 1.471(11) . ?
C64 C65 1.339(13) . ?
C65 C66 1.392(12) . ?
C67 O4 1.237(9) . ?
C67 O3 1.288(9) . ?

loop_
_geom_hbond_atom_site_label_D
_geom_hbond_atom_site_label_H
_geom_hbond_atom_site_label_A
_geom_hbond_distance_DH
_geom_hbond_distance_HA
_geom_hbond_distance_DA
_geom_hbond_angle_DHA
_geom_hbond_site_symmetry_A
O1 H1 O4 0.82 1.87 2.673(9) 167.5 5_765
O3 H3 O2 0.82 1.80 2.608(8) 168.4 5_765
